data_1545851
loop_
_publ_author_name
'Dubey, Ritesh'
'Mir, Niyaz A.'
'Desiraju, Gautam R.'

_publ_section_title
;
 Quaternary cocrystals: combinatorial synthetic strategies based on
 long-range synthon Aufbau modules (LSAM)
;
_journal_issue 2
_journal_name_full IUCrJ
_journal_page_first 102
_journal_page_last 107
_journal_paper_doi 10.1107/S2052252515023957
_journal_volume 3
_journal_year 2016
_chemical_formula_sum 'C46 H44 N6 O4'
_chemical_formula_weight 744.87
_chemical_name_systematic
;
 ?
;
_space_group_crystal_system triclinic
_space_group_IT_number 2
_space_group_name_Hall '-P 1'
_space_group_name_H-M_alt 'P -1'
_symmetry_space_group_name_Hall '-P 1'
_symmetry_space_group_name_H-M 'P -1'
_atom_sites_solution_hydrogens geom
_audit_creation_method SHELXL-2013
_cell_angle_alpha 89.485(9)
_cell_angle_beta 76.291(9)
_cell_angle_gamma 82.933(10)
_cell_formula_units_Z 2
_cell_length_a 8.983(6)
_cell_length_b 12.712(9)
_cell_length_c 17.561(12)
_cell_measurement_temperature 150(2)
_cell_volume 1933(2)
_computing_structure_refinement 'SHELXL-2013 (Sheldrick, 2013)'
_diffrn_ambient_temperature 150(2)
_diffrn_measured_fraction_theta_full 0.997
_diffrn_measured_fraction_theta_max 0.993
_diffrn_measurement_device_type 'Rigaku Mercury375R (2x2 bin mode)'
_diffrn_measurement_method 'profile data from \w-scans'
_diffrn_radiation_type MoK\a
_diffrn_radiation_wavelength 0.71073
_diffrn_reflns_av_R_equivalents 0.0510
_diffrn_reflns_av_unetI/netI 0.0665
_diffrn_reflns_Laue_measured_fraction_full 0.997
_diffrn_reflns_Laue_measured_fraction_max 0.993
_diffrn_reflns_limit_h_max 11
_diffrn_reflns_limit_h_min -11
_diffrn_reflns_limit_k_max 16
_diffrn_reflns_limit_k_min -16
_diffrn_reflns_limit_l_max 22
_diffrn_reflns_limit_l_min -22
_diffrn_reflns_number 19746
_diffrn_reflns_point_group_measured_fraction_full 0.997
_diffrn_reflns_point_group_measured_fraction_max 0.993
_diffrn_reflns_theta_full 25.242
_diffrn_reflns_theta_max 27.480
_diffrn_reflns_theta_min 3.015
_diffrn_source 'Sealed Tube'
_exptl_absorpt_coefficient_mu 0.083
_exptl_absorpt_correction_T_max 1.000
_exptl_absorpt_correction_T_min 0.797
_exptl_absorpt_correction_type multi-scan
_exptl_absorpt_process_details 'Jacobson, R. (1998) Private communication'
_exptl_crystal_colour Yellow
_exptl_crystal_density_diffrn 1.280
_exptl_crystal_description Plate
_exptl_crystal_F_000 788
_exptl_crystal_size_max 0.450
_exptl_crystal_size_mid 0.300
_exptl_crystal_size_min 0.150
_refine_diff_density_max 0.280
_refine_diff_density_min -0.299
_refine_diff_density_rms 0.074
_refine_ls_extinction_method none
_refine_ls_goodness_of_fit_ref 1.020
_refine_ls_hydrogen_treatment constr
_refine_ls_matrix_type full
_refine_ls_number_parameters 515
_refine_ls_number_reflns 8807
_refine_ls_number_restraints 0
_refine_ls_restrained_S_all 1.020
_refine_ls_R_factor_all 0.1130
_refine_ls_R_factor_gt 0.0656
_refine_ls_shift/su_max 0.003
_refine_ls_shift/su_mean 0.000
_refine_ls_structure_factor_coef Fsqd
_refine_ls_weighting_details
;
 w=1/[\s^2^(Fo^2^)+(0.0955P)^2^+0.1092P]
 where P=(Fo^2^+2Fc^2^)/3
;
_refine_ls_weighting_scheme calc
_refine_ls_wR_factor_gt 0.1654
_refine_ls_wR_factor_ref 0.1919
_reflns_Friedel_coverage 0.000
_reflns_number_gt 5292
_reflns_number_total 8807
_reflns_threshold_expression 'I > 2\s(I)'
_cod_data_source_file hi5641.cif
_cod_data_source_block TS_ORC_TMP_PHE
_cod_depositor_comments
;
The following automatic conversions were performed:

'_exptl_absorpt_correction_type' value 'Multi-scan' changed to
'multi-scan' according to
/home/data/users/saulius/crontab/automatic-downloads/rss-feeds/IUCr/lib/dictionaries/cif_core.dic
dictionary named 'cif_core.dic' version 2.4.2 from 2011-04-26.

Automatic conversion script
Id: cif_fix_values 4973 2017-02-22 13:04:09Z antanas 
;
_cod_database_code 1545851
_shelx_space_group_comment
;
The symmetry employed for this shelxl refinement is uniquely defined
by the following loop, which should always be used as a source of
symmetry information in preference to the above space-group names.
They are only intended as comments.
;
_shelx_estimated_absorpt_t_min 0.964
_shelx_estimated_absorpt_t_max 0.988
_shelxl_version_number 2013-2

loop_
_space_group_symop_operation_xyz
'x, y, z'
'-x, -y, -z'

loop_
_atom_site_label
_atom_site_type_symbol
_atom_site_fract_x
_atom_site_fract_y
_atom_site_fract_z
_atom_site_U_iso_or_equiv
_atom_site_adp_type
_atom_site_occupancy
_atom_site_site_symmetry_order
_atom_site_calc_flag
_atom_site_refinement_flags_posn
_atom_site_refinement_flags_adp
N3 N 0.0088(2) 0.57096(13) 0.38081(10) 0.0294(4) Uani 1 1 d . .
C38 C -0.1333(2) 0.62043(16) 0.38543(12) 0.0290(5) Uani 1 1 d . .
N4 N -0.2551(2) 0.46791(14) 0.43833(11) 0.0350(4) Uani 1 1 d . .
C32 C -0.1130(2) 0.41891(17) 0.43308(12) 0.0308(5) Uani 1 1 d . .
C27 C 0.0221(2) 0.47037(17) 0.40443(12) 0.0294(5) Uani 1 1 d . .
C37 C -0.1529(3) 0.72697(17) 0.36140(14) 0.0378(5) Uani 1 1 d . .
H37 H -0.0654 0.7624 0.3407 0.045 Uiso 1 1 calc R U
C33 C -0.2667(2) 0.56838(17) 0.41507(12) 0.0307(5) Uani 1 1 d . .
C34 C -0.4151(3) 0.6254(2) 0.42175(15) 0.0421(6) Uani 1 1 d . .
H34 H -0.5049 0.5922 0.4424 0.051 Uiso 1 1 calc R U
C28 C 0.1696(3) 0.41490(19) 0.40169(13) 0.0373(5) Uani 1 1 d . .
H28 H 0.2596 0.4485 0.3826 0.045 Uiso 1 1 calc R U
C31 C -0.0932(3) 0.31297(18) 0.45823(14) 0.0405(6) Uani 1 1 d . .
H31 H -0.1807 0.2769 0.4774 0.049 Uiso 1 1 calc R U
C36 C -0.2965(3) 0.77785(19) 0.36803(15) 0.0453(6) Uani 1 1 d . .
H36 H -0.3090 0.8492 0.3517 0.054 Uiso 1 1 calc R U
C35 C -0.4287(3) 0.7270(2) 0.39879(16) 0.0476(6) Uani 1 1 d . .
H35 H -0.5285 0.7648 0.4034 0.057 Uiso 1 1 calc R U
C30 C 0.0500(3) 0.26312(18) 0.45496(14) 0.0436(6) Uani 1 1 d . .
H30 H 0.0618 0.1923 0.4724 0.052 Uiso 1 1 calc R U
C29 C 0.1825(3) 0.31422(19) 0.42622(14) 0.0432(6) Uani 1 1 d . .
H29 H 0.2819 0.2772 0.4241 0.052 Uiso 1 1 calc R U
N2 N 0.8213(2) 0.04367(14) 0.11302(10) 0.0327(4) Uani 1 1 d . .
O1 O 1.29205(18) -0.54043(11) 0.10137(9) 0.0358(4) Uani 1 1 d . .
H1 H 1.2189 -0.5647 0.1327 0.054 Uiso 1 1 calc R U
N1 N 1.0851(2) 0.14784(15) 0.05633(11) 0.0372(5) Uani 1 1 d . .
N6 N 0.8226(2) -0.74151(14) 0.28274(11) 0.0310(4) Uani 1 1 d . .
C4 C 1.2769(2) -0.43394(15) 0.21564(12) 0.0259(4) Uani 1 1 d . .
H4 H 1.1905 -0.4657 0.2438 0.031 Uiso 1 1 calc R U
O2 O 1.26989(18) -0.32333(13) 0.32664(9) 0.0400(4) Uani 1 1 d . .
H2 H 1.1930 -0.3552 0.3449 0.060 Uiso 1 1 calc R U
N5 N 1.0517(2) -0.63175(13) 0.20117(11) 0.0311(4) Uani 1 1 d . .
C22 C 0.6602(3) 0.19708(19) 0.08868(14) 0.0382(5) Uani 1 1 d . .
H22 H 0.5708 0.1629 0.1079 0.046 Uiso 1 1 calc R U
O4 O 1.54702(19) -0.03763(13) 0.18600(10) 0.0449(4) Uani 1 1 d . .
H4A H 1.6300 -0.0146 0.1640 0.067 Uiso 1 1 calc R U
C2 C 1.4701(2) -0.41723(16) 0.09806(12) 0.0292(5) Uani 1 1 d . .
H2A H 1.5170 -0.4382 0.0452 0.035 Uiso 1 1 calc R U
C11 C 1.5800(2) 0.06958(16) 0.29113(13) 0.0309(5) Uani 1 1 d . .
H11 H 1.6633 0.0987 0.2574 0.037 Uiso 1 1 calc R U
C1 C 1.5274(2) -0.33943(16) 0.13330(12) 0.0281(5) Uani 1 1 d . .
C3 C 1.3457(2) -0.46476(15) 0.13891(12) 0.0267(4) Uani 1 1 d . .
C6 C 1.4603(2) -0.30966(16) 0.21057(13) 0.0312(5) Uani 1 1 d . .
H6 H 1.5002 -0.2573 0.2356 0.037 Uiso 1 1 calc R U
C26 C 0.9420(2) 0.19477(17) 0.05838(12) 0.0316(5) Uani 1 1 d . .
C25 C 0.9219(3) 0.29999(19) 0.03169(14) 0.0408(6) Uani 1 1 d . .
H25 H 1.0091 0.3365 0.0127 0.049 Uiso 1 1 calc R U
C15 C 1.0974(3) 0.04887(18) 0.08229(13) 0.0348(5) Uani 1 1 d . .
C21 C 0.8090(2) 0.14278(17) 0.08686(12) 0.0298(5) Uani 1 1 d . .
C12 C 1.5044(2) -0.00433(16) 0.26214(13) 0.0318(5) Uani 1 1 d . .
C40 C 0.9710(2) -0.78383(16) 0.26903(12) 0.0287(5) Uani 1 1 d . .
C20 C 0.9641(3) -0.00365(17) 0.11111(13) 0.0339(5) Uani 1 1 d . .
C39 C 1.0879(2) -0.72775(16) 0.22817(13) 0.0294(5) Uani 1 1 d . .
C10 C 1.5333(3) 0.10045(17) 0.36927(14) 0.0356(5) Uani 1 1 d . .
C5 C 1.3343(2) -0.35664(16) 0.25134(12) 0.0279(5) Uani 1 1 d . .
C19 C 0.9839(3) -0.10765(18) 0.14007(16) 0.0468(6) Uani 1 1 d . .
H19 H 0.8967 -0.1438 0.1599 0.056 Uiso 1 1 calc R U
C41 C 0.7872(2) -0.64625(17) 0.25543(13) 0.0317(5) Uani 1 1 d . .
C42 C 0.9036(2) -0.59040(16) 0.21447(13) 0.0310(5) Uani 1 1 d . .
C9 C 1.4130(3) 0.05631(18) 0.41823(15) 0.0408(6) Uani 1 1 d . .
H9 H 1.3826 0.0761 0.4723 0.049 Uiso 1 1 calc R U
C8 C 1.3369(2) -0.01632(17) 0.38892(15) 0.0390(6) Uani 1 1 d . .
O3 O 1.6025(2) 0.17335(14) 0.40019(10) 0.0517(5) Uani 1 1 d . .
H3 H 1.6740 0.1933 0.3651 0.077 Uiso 1 1 calc R U
C16 C 1.2451(3) -0.0043(2) 0.08277(16) 0.0475(6) Uani 1 1 d . .
H16 H 1.3346 0.0297 0.0633 0.057 Uiso 1 1 calc R U
C13 C 1.3825(2) -0.04651(17) 0.31052(15) 0.0393(6) Uani 1 1 d . .
H13 H 1.3301 -0.0960 0.2901 0.047 Uiso 1 1 calc R U
C23 C 0.6463(3) 0.2969(2) 0.06314(14) 0.0439(6) Uani 1 1 d . .
H23 H 0.5466 0.3335 0.0652 0.053 Uiso 1 1 calc R U
C45 C 0.6197(3) -0.6035(2) 0.27128(16) 0.0470(6) Uani 1 1 d . .
H45A H 0.5898 -0.5910 0.2215 0.071 Uiso 1 1 calc R U
H45B H 0.6017 -0.5366 0.3013 0.071 Uiso 1 1 calc R U
H45C H 0.5577 -0.6548 0.3015 0.071 Uiso 1 1 calc R U
C44 C 1.0042(3) -0.89188(17) 0.29943(15) 0.0403(6) Uani 1 1 d . .
H44A H 0.9087 -0.9138 0.3317 0.060 Uiso 1 1 calc R U
H44B H 1.0800 -0.8908 0.3313 0.060 Uiso 1 1 calc R U
H44C H 1.0458 -0.9421 0.2553 0.060 Uiso 1 1 calc R U
C46 C 0.8699(3) -0.48197(18) 0.18361(16) 0.0458(6) Uani 1 1 d . .
H46A H 0.9662 -0.4584 0.1537 0.069 Uiso 1 1 calc R U
H46B H 0.8229 -0.4323 0.2275 0.069 Uiso 1 1 calc R U
H46C H 0.7985 -0.4843 0.1494 0.069 Uiso 1 1 calc R U
C24 C 0.7786(3) 0.34825(19) 0.03323(14) 0.0435(6) Uani 1 1 d . .
H24 H 0.7664 0.4180 0.0139 0.052 Uiso 1 1 calc R U
C18 C 1.1273(4) -0.1551(2) 0.13938(17) 0.0564(8) Uani 1 1 d . .
H18 H 1.1399 -0.2250 0.1585 0.068 Uiso 1 1 calc R U
C7 C 1.6601(2) -0.28554(18) 0.08761(14) 0.0392(6) Uani 1 1 d . .
H7A H 1.7442 -0.2933 0.1149 0.059 Uiso 1 1 calc R U
H7B H 1.6254 -0.2101 0.0832 0.059 Uiso 1 1 calc R U
H7C H 1.6972 -0.3182 0.0351 0.059 Uiso 1 1 calc R U
C17 C 1.2587(3) -0.1029(2) 0.11083(17) 0.0548(8) Uani 1 1 d . .
H17 H 1.3582 -0.1379 0.1114 0.066 Uiso 1 1 calc R U
C43 C 1.2543(2) -0.77012(19) 0.21286(16) 0.0443(6) Uani 1 1 d . .
H43A H 1.3168 -0.7166 0.1863 0.066 Uiso 1 1 calc R U
H43B H 1.2741 -0.8341 0.1795 0.066 Uiso 1 1 calc R U
H43C H 1.2817 -0.7876 0.2627 0.066 Uiso 1 1 calc R U
C14 C 1.2047(3) -0.0636(2) 0.44161(18) 0.0584(8) Uani 1 1 d . .
H14A H 1.1103 -0.0134 0.4488 0.088 Uiso 1 1 calc R U
H14B H 1.2282 -0.0786 0.4926 0.088 Uiso 1 1 calc R U
H14C H 1.1897 -0.1296 0.4176 0.088 Uiso 1 1 calc R U

loop_
_atom_site_aniso_label
_atom_site_aniso_U_11
_atom_site_aniso_U_22
_atom_site_aniso_U_33
_atom_site_aniso_U_23
_atom_site_aniso_U_13
_atom_site_aniso_U_12
N3 0.0278(9) 0.0321(9) 0.0250(10) 0.0026(7) 0.0000(7) -0.0040(8)
C38 0.0306(11) 0.0325(11) 0.0223(11) -0.0009(9) -0.0024(8) -0.0047(9)
N4 0.0333(10) 0.0372(10) 0.0352(11) 0.0025(8) -0.0065(8) -0.0108(8)
C32 0.0349(12) 0.0332(11) 0.0245(11) 0.0000(9) -0.0065(9) -0.0060(9)
C27 0.0315(11) 0.0345(11) 0.0207(11) -0.0016(9) -0.0034(8) -0.0032(9)
C37 0.0407(13) 0.0347(12) 0.0380(14) 0.0066(10) -0.0074(10) -0.0084(10)
C33 0.0297(11) 0.0328(11) 0.0290(12) -0.0004(9) -0.0056(9) -0.0037(9)
C34 0.0264(12) 0.0501(14) 0.0487(15) 0.0020(12) -0.0066(10) -0.0052(11)
C28 0.0314(12) 0.0465(13) 0.0305(13) -0.0019(10) -0.0037(9) 0.0014(10)
C31 0.0513(15) 0.0332(12) 0.0404(14) 0.0039(10) -0.0145(11) -0.0112(11)
C36 0.0479(15) 0.0343(12) 0.0528(16) 0.0070(11) -0.0145(12) 0.0027(11)
C35 0.0349(13) 0.0496(15) 0.0541(17) -0.0004(12) -0.0100(11) 0.0102(12)
C30 0.0635(17) 0.0300(12) 0.0403(14) 0.0024(10) -0.0210(12) -0.0003(12)
C29 0.0477(15) 0.0440(14) 0.0345(14) -0.0034(11) -0.0128(11) 0.0133(12)
N2 0.0333(10) 0.0354(10) 0.0298(10) 0.0018(8) -0.0096(8) -0.0026(8)
O1 0.0394(9) 0.0351(8) 0.0314(9) -0.0035(7) 0.0004(7) -0.0151(7)
N1 0.0275(10) 0.0425(11) 0.0376(11) 0.0013(9) -0.0035(8) 0.0018(8)
N6 0.0269(9) 0.0321(9) 0.0356(11) -0.0007(8) -0.0084(8) -0.0072(8)
C4 0.0219(10) 0.0277(10) 0.0264(11) 0.0035(8) -0.0017(8) -0.0056(8)
O2 0.0363(9) 0.0512(10) 0.0302(9) -0.0103(7) 0.0042(7) -0.0190(7)
N5 0.0295(10) 0.0289(9) 0.0372(11) 0.0026(8) -0.0106(8) -0.0073(8)
C22 0.0279(12) 0.0480(14) 0.0364(13) 0.0040(11) -0.0061(9) 0.0010(10)
O4 0.0420(10) 0.0488(10) 0.0459(11) -0.0043(8) -0.0062(8) -0.0209(8)
C2 0.0262(11) 0.0312(11) 0.0269(12) 0.0039(9) -0.0001(8) -0.0028(9)
C11 0.0269(11) 0.0302(11) 0.0337(12) 0.0070(9) -0.0028(9) -0.0056(9)
C1 0.0212(10) 0.0265(10) 0.0333(12) 0.0071(9) -0.0011(8) -0.0007(8)
C3 0.0270(10) 0.0230(10) 0.0291(11) 0.0020(8) -0.0057(8) -0.0013(8)
C6 0.0267(11) 0.0297(11) 0.0382(13) 0.0009(9) -0.0076(9) -0.0079(9)
C26 0.0291(11) 0.0374(12) 0.0252(11) 0.0013(9) -0.0023(9) 0.0002(9)
C25 0.0397(13) 0.0404(13) 0.0380(14) 0.0094(10) -0.0017(10) -0.0036(11)
C15 0.0312(12) 0.0409(13) 0.0307(12) -0.0058(10) -0.0088(9) 0.0043(10)
C21 0.0289(11) 0.0353(11) 0.0234(11) -0.0006(9) -0.0052(8) 0.0007(9)
C12 0.0258(11) 0.0261(10) 0.0422(14) 0.0048(9) -0.0063(9) -0.0015(9)
C40 0.0284(11) 0.0268(10) 0.0326(12) -0.0013(9) -0.0103(9) -0.0034(9)
C20 0.0373(12) 0.0331(11) 0.0328(13) -0.0052(9) -0.0143(10) 0.0021(10)
C39 0.0258(11) 0.0273(10) 0.0358(12) -0.0034(9) -0.0108(9) 0.0012(9)
C10 0.0325(12) 0.0324(11) 0.0398(14) 0.0067(10) -0.0039(10) -0.0047(10)
C5 0.0240(10) 0.0298(10) 0.0275(11) 0.0014(9) -0.0019(8) -0.0020(9)
C19 0.0608(17) 0.0328(12) 0.0539(17) 0.0030(11) -0.0294(13) -0.0020(12)
C41 0.0279(11) 0.0329(11) 0.0354(13) -0.0035(9) -0.0114(9) -0.0002(9)
C42 0.0294(11) 0.0292(11) 0.0371(13) -0.0017(9) -0.0141(9) -0.0019(9)
C9 0.0358(13) 0.0391(13) 0.0390(14) 0.0101(10) 0.0044(10) 0.0019(11)
C8 0.0250(11) 0.0269(11) 0.0581(16) 0.0160(11) 0.0008(10) 0.0026(9)
O3 0.0576(12) 0.0576(11) 0.0376(10) -0.0065(9) 0.0019(8) -0.0243(9)
C16 0.0359(13) 0.0537(15) 0.0521(16) -0.0068(12) -0.0167(11) 0.0106(12)
C13 0.0257(11) 0.0274(11) 0.0620(17) 0.0107(11) -0.0057(11) -0.0025(9)
C23 0.0343(13) 0.0496(14) 0.0418(15) 0.0020(11) -0.0068(10) 0.0133(11)
C45 0.0275(12) 0.0509(15) 0.0616(18) -0.0049(13) -0.0125(11) 0.0035(11)
C44 0.0442(14) 0.0304(12) 0.0474(15) 0.0063(10) -0.0139(11) -0.0031(10)
C46 0.0483(15) 0.0332(12) 0.0588(17) 0.0087(11) -0.0205(13) -0.0021(11)
C24 0.0501(15) 0.0374(13) 0.0387(14) 0.0042(10) -0.0081(11) 0.0064(11)
C18 0.078(2) 0.0358(13) 0.0644(19) -0.0036(13) -0.0434(16) 0.0112(14)
C7 0.0286(12) 0.0368(12) 0.0475(15) 0.0085(10) 0.0021(10) -0.0084(10)
C17 0.0545(17) 0.0512(16) 0.0617(19) -0.0156(14) -0.0328(14) 0.0208(14)
C43 0.0258(12) 0.0437(13) 0.0621(17) -0.0007(12) -0.0093(11) -0.0011(10)
C14 0.0350(14) 0.0425(14) 0.083(2) 0.0211(14) 0.0134(13) -0.0040(11)

loop_
_atom_type_symbol
_atom_type_description
_atom_type_scat_dispersion_real
_atom_type_scat_dispersion_imag
_atom_type_scat_source
C C 0.0033 0.0016 'International Tables Vol C Tables 4.2.6.8 and 6.1.1.4'
H H 0.0000 0.0000 'International Tables Vol C Tables 4.2.6.8 and 6.1.1.4'
N N 0.0061 0.0033 'International Tables Vol C Tables 4.2.6.8 and 6.1.1.4'
O O 0.0106 0.0060 'International Tables Vol C Tables 4.2.6.8 and 6.1.1.4'

loop_
_geom_angle_atom_site_label_1
_geom_angle_atom_site_label_2
_geom_angle_atom_site_label_3
_geom_angle
C38 N3 C27 117.79(18)
N3 C38 C37 119.73(19)
N3 C38 C33 121.22(19)
C37 C38 C33 119.0(2)
C32 N4 C33 116.76(18)
N4 C32 C31 119.5(2)
N4 C32 C27 122.3(2)
C31 C32 C27 118.2(2)
N3 C27 C28 120.1(2)
N3 C27 C32 120.23(19)
C28 C27 C32 119.7(2)
C36 C37 C38 119.7(2)
C36 C37 H37 120.1
C38 C37 H37 120.1
N4 C33 C34 119.2(2)
N4 C33 C38 121.65(19)
C34 C33 C38 119.1(2)
C35 C34 C33 119.9(2)
C35 C34 H34 120.0
C33 C34 H34 120.0
C29 C28 C27 119.9(2)
C29 C28 H28 120.1
C27 C28 H28 120.1
C30 C31 C32 120.1(2)
C30 C31 H31 119.9
C32 C31 H31 119.9
C37 C36 C35 121.2(2)
C37 C36 H36 119.4
C35 C36 H36 119.4
C34 C35 C36 120.9(2)
C34 C35 H35 119.5
C36 C35 H35 119.5
C31 C30 C29 121.3(2)
C31 C30 H30 119.4
C29 C30 H30 119.4
C28 C29 C30 120.8(2)
C28 C29 H29 119.6
C30 C29 H29 119.6
C21 N2 C20 117.01(19)
C3 O1 H1 109.5
C15 N1 C26 116.69(19)
C41 N6 C40 119.37(18)
C3 C4 C5 119.80(18)
C3 C4 H4 120.1
C5 C4 H4 120.1
C5 O2 H2 109.5
C42 N5 C39 119.34(18)
C23 C22 C21 119.8(2)
C23 C22 H22 120.1
C21 C22 H22 120.1
C12 O4 H4A 109.5
C3 C2 C1 120.74(19)
C3 C2 H2A 119.6
C1 C2 H2A 119.6
C10 C11 C12 119.7(2)
C10 C11 H11 120.2
C12 C11 H11 120.2
C2 C1 C6 119.63(19)
C2 C1 C7 120.5(2)
C6 C1 C7 119.9(2)
O1 C3 C4 121.63(18)
O1 C3 C2 118.65(18)
C4 C3 C2 119.72(19)
C1 C6 C5 119.6(2)
C1 C6 H6 120.2
C5 C6 H6 120.2
N1 C26 C25 119.2(2)
N1 C26 C21 122.2(2)
C25 C26 C21 118.6(2)
C24 C25 C26 119.9(2)
C24 C25 H25 120.0
C26 C25 H25 120.0
N1 C15 C16 119.3(2)
N1 C15 C20 121.3(2)
C16 C15 C20 119.3(2)
N2 C21 C22 119.3(2)
N2 C21 C26 121.04(19)
C22 C21 C26 119.7(2)
O4 C12 C13 117.7(2)
O4 C12 C11 121.72(19)
C13 C12 C11 120.6(2)
N6 C40 C39 120.60(19)
N6 C40 C44 117.25(19)
C39 C40 C44 122.15(19)
N2 C20 C19 119.5(2)
N2 C20 C15 121.7(2)
C19 C20 C15 118.8(2)
N5 C39 C40 119.76(19)
N5 C39 C43 117.51(19)
C40 C39 C43 122.72(19)
O3 C10 C11 121.9(2)
O3 C10 C9 118.5(2)
C11 C10 C9 119.7(2)
O2 C5 C4 121.89(18)
O2 C5 C6 117.62(19)
C4 C5 C6 120.49(19)
C18 C19 C20 119.7(3)
C18 C19 H19 120.1
C20 C19 H19 120.1
N6 C41 C42 120.07(19)
N6 C41 C45 117.2(2)
C42 C41 C45 122.7(2)
N5 C42 C41 120.83(19)
N5 C42 C46 117.1(2)
C41 C42 C46 122.1(2)
C8 C9 C10 120.5(2)
C8 C9 H9 119.8
C10 C9 H9 119.8
C9 C8 C13 119.9(2)
C9 C8 C14 120.7(2)
C13 C8 C14 119.3(2)
C10 O3 H3 109.5
C17 C16 C15 120.0(3)
C17 C16 H16 120.0
C15 C16 H16 120.0
C12 C13 C8 119.6(2)
C12 C13 H13 120.2
C8 C13 H13 120.2
C22 C23 C24 120.7(2)
C22 C23 H23 119.6
C24 C23 H23 119.6
C41 C45 H45A 109.5
C41 C45 H45B 109.5
H45A C45 H45B 109.5
C41 C45 H45C 109.5
H45A C45 H45C 109.5
H45B C45 H45C 109.5
C40 C44 H44A 109.5
C40 C44 H44B 109.5
H44A C44 H44B 109.5
C40 C44 H44C 109.5
H44A C44 H44C 109.5
H44B C44 H44C 109.5
C42 C46 H46A 109.5
C42 C46 H46B 109.5
H46A C46 H46B 109.5
C42 C46 H46C 109.5
H46A C46 H46C 109.5
H46B C46 H46C 109.5
C25 C24 C23 121.3(2)
C25 C24 H24 119.4
C23 C24 H24 119.4
C19 C18 C17 121.3(2)
C19 C18 H18 119.3
C17 C18 H18 119.3
C1 C7 H7A 109.5
C1 C7 H7B 109.5
H7A C7 H7B 109.5
C1 C7 H7C 109.5
H7A C7 H7C 109.5
H7B C7 H7C 109.5
C16 C17 C18 120.9(2)
C16 C17 H17 119.6
C18 C17 H17 119.6
C39 C43 H43A 109.5
C39 C43 H43B 109.5
H43A C43 H43B 109.5
C39 C43 H43C 109.5
H43A C43 H43C 109.5
H43B C43 H43C 109.5
C8 C14 H14A 109.5
C8 C14 H14B 109.5
H14A C14 H14B 109.5
C8 C14 H14C 109.5
H14A C14 H14C 109.5
H14B C14 H14C 109.5

loop_
_geom_bond_atom_site_label_1
_geom_bond_atom_site_label_2
_geom_bond_distance
N3 C38 1.336(3)
N3 C27 1.341(3)
C38 C37 1.418(3)
C38 C33 1.428(3)
N4 C32 1.333(3)
N4 C33 1.337(3)
C32 C31 1.417(3)
C32 C27 1.433(3)
C27 C28 1.413(3)
C37 C36 1.349(3)
C37 H37 0.9500
C33 C34 1.416(3)
C34 C35 1.349(4)
C34 H34 0.9500
C28 C29 1.347(3)
C28 H28 0.9500
C31 C30 1.351(3)
C31 H31 0.9500
C36 C35 1.414(4)
C36 H36 0.9500
C35 H35 0.9500
C30 C29 1.411(4)
C30 H30 0.9500
C29 H29 0.9500
N2 C21 1.338(3)
N2 C20 1.340(3)
O1 C3 1.367(2)
O1 H1 0.8400
N1 C15 1.335(3)
N1 C26 1.342(3)
N6 C41 1.328(3)
N6 C40 1.341(3)
C4 C3 1.381(3)
C4 C5 1.383(3)
C4 H4 0.9500
O2 C5 1.360(3)
O2 H2 0.8400
N5 C42 1.335(3)
N5 C39 1.336(3)
C22 C23 1.343(3)
C22 C21 1.420(3)
C22 H22 0.9500
O4 C12 1.357(3)
O4 H4A 0.8400
C2 C3 1.381(3)
C2 C1 1.383(3)
C2 H2A 0.9500
C11 C10 1.382(3)
C11 C12 1.390(3)
C11 H11 0.9500
C1 C6 1.383(3)
C1 C7 1.508(3)
C6 C5 1.387(3)
C6 H6 0.9500
C26 C25 1.418(3)
C26 C21 1.421(3)
C25 C24 1.350(3)
C25 H25 0.9500
C15 C16 1.415(3)
C15 C20 1.428(3)
C12 C13 1.380(3)
C40 C39 1.394(3)
C40 C44 1.491(3)
C20 C19 1.418(3)
C39 C43 1.487(3)
C10 O3 1.360(3)
C10 C9 1.386(3)
C19 C18 1.351(4)
C19 H19 0.9500
C41 C42 1.390(3)
C41 C45 1.497(3)
C42 C46 1.499(3)
C9 C8 1.384(4)
C9 H9 0.9500
C8 C13 1.384(4)
C8 C14 1.508(3)
O3 H3 0.8400
C16 C17 1.346(4)
C16 H16 0.9500
C13 H13 0.9500
C23 C24 1.415(3)
C23 H23 0.9500
C45 H45A 0.9800
C45 H45B 0.9800
C45 H45C 0.9800
C44 H44A 0.9800
C44 H44B 0.9800
C44 H44C 0.9800
C46 H46A 0.9800
C46 H46B 0.9800
C46 H46C 0.9800
C24 H24 0.9500
C18 C17 1.411(4)
C18 H18 0.9500
C7 H7A 0.9800
C7 H7B 0.9800
C7 H7C 0.9800
C17 H17 0.9500
C43 H43A 0.9800
C43 H43B 0.9800
C43 H43C 0.9800
C14 H14A 0.9800
C14 H14B 0.9800
C14 H14C 0.9800
